data_7157067
loop_
_publ_author_name
'Yuan, Minglei'
'Mbaezue, Ifenna I.'
'Zhou, Zhi'
'Topic, Filip'
'Tsantrizos, Youla S.'

_publ_section_title
;
 P-Chiral, N-phosphoryl sulfonamide Br\/onsted acids with an
 intramolecular hydrogen bond interaction that modulates organocatalysis.
;
_journal_issue 38
_journal_name_full 'Organic &amp; biomolecular chemistry'
_journal_page_first 8690
_journal_page_last 8694
_journal_paper_doi 10.1039/c9ob01774g
_journal_volume 17
_journal_year 2019
_chemical_absolute_configuration ad
_chemical_compound_source dichloromethane/pentane
_chemical_formula_moiety 'C25 H38 N O4 P S'
_chemical_formula_sum 'C25 H38 N O4 P S'
_chemical_formula_weight 479.59
_space_group_crystal_system monoclinic
_space_group_IT_number 4
_space_group_name_Hall 'P 2yb'
_space_group_name_H-M_alt 'P 1 21 1'
_symmetry_space_group_name_Hall 'P 2yb'
_symmetry_space_group_name_H-M 'P 1 21 1'
_atom_sites_solution_hydrogens geom
_atom_sites_solution_primary iterative
_atom_sites_solution_secondary difmap
_audit_creation_method SHELXL-2018/3
_audit_update_record
;
2019-06-21 deposited with the CCDC.    2019-09-10 downloaded from the CCDC.
;
_cell_angle_alpha 90
_cell_angle_beta 112.3257(14)
_cell_angle_gamma 90
_cell_formula_units_Z 2
_cell_length_a 10.6790(7)
_cell_length_b 12.0178(8)
_cell_length_c 11.2241(7)
_cell_measurement_reflns_used 9829
_cell_measurement_temperature 123.0(1)
_cell_measurement_theta_max 79.52
_cell_measurement_theta_min 4.48
_cell_volume 1332.50(15)
_computing_cell_refinement 'Bruker APEX3'
_computing_data_collection 'Bruker APEX3'
_computing_data_reduction 'Bruker APEX3'
_computing_publication_material 'OLEX2 (Dolomanov et al., 2009) & WinGX (Farrugia, 2012)'
_computing_structure_refinement 'SHELXL-2018/3 (Sheldrick, 2015)'
_computing_structure_solution 'SHELXT-2014/5 (Sheldrick, 2015)'
_diffrn_ambient_environment N~2~
_diffrn_ambient_temperature 123.0(1)
_diffrn_detector CPAD
_diffrn_detector_type 'PHOTON II'
_diffrn_measured_fraction_theta_full 0.995
_diffrn_measured_fraction_theta_max 0.991
_diffrn_measurement_device 'four-circle diffractometer'
_diffrn_measurement_device_type 'Bruker D8 Venture, Dual, Cu at zero, PHOTON II'
_diffrn_measurement_method '\f and \w scans'
_diffrn_radiation_monochromator mirror
_diffrn_radiation_probe x-ray
_diffrn_radiation_type CuK\a
_diffrn_radiation_wavelength 1.54178
_diffrn_reflns_av_R_equivalents 0.0313
_diffrn_reflns_av_unetI/netI 0.0227
_diffrn_reflns_Laue_measured_fraction_full 0.995
_diffrn_reflns_Laue_measured_fraction_max 0.991
_diffrn_reflns_limit_h_max 13
_diffrn_reflns_limit_h_min -13
_diffrn_reflns_limit_k_max 14
_diffrn_reflns_limit_k_min -15
_diffrn_reflns_limit_l_max 14
_diffrn_reflns_limit_l_min -14
_diffrn_reflns_number 31499
_diffrn_reflns_point_group_measured_fraction_full 0.988
_diffrn_reflns_point_group_measured_fraction_max 0.964
_diffrn_reflns_theta_full 67.750
_diffrn_reflns_theta_max 80.528
_diffrn_reflns_theta_min 4.476
_diffrn_source 'micro-focus sealed X-ray tube'
_diffrn_source_type 'Incoatec Microfocus X-ray Source I\mS (Cu)'
_exptl_absorpt_coefficient_mu 1.878
_exptl_absorpt_correction_T_max 0.7543
_exptl_absorpt_correction_T_min 0.5780
_exptl_absorpt_correction_type multi-scan
_exptl_absorpt_process_details 'SADABS-2016/2 (Krause, Herbst-Irmer, Sheldrick & Stalke, 2015)'
_exptl_crystal_colour colourless
_exptl_crystal_density_diffrn 1.195
_exptl_crystal_density_method 'not measured'
_exptl_crystal_description prism
_exptl_crystal_F_000 516
_exptl_crystal_recrystallization_method 'Re-crystallisation from solvent'
_exptl_crystal_size_max 0.655
_exptl_crystal_size_mid 0.634
_exptl_crystal_size_min 0.502
_refine_diff_density_max 0.346
_refine_diff_density_min -0.258
_refine_diff_density_rms 0.036
_refine_ls_abs_structure_details
;
 Flack x determined using 2560 quotients [(I+)-(I-)]/[(I+)+(I-)]
 (Parsons, Flack and Wagner, Acta Cryst. B69 (2013) 249-259).
;
_refine_ls_abs_structure_Flack 0.014(9)
_refine_ls_extinction_coef 0.0090(10)
_refine_ls_extinction_expression Fc^*^=kFc[1+0.001xFc^2^\l^3^/sin(2\q)]^-1/4^
_refine_ls_extinction_method 'SHELXL-2018/3 (Sheldrick, 2015)'
_refine_ls_goodness_of_fit_ref 1.034
_refine_ls_hydrogen_treatment constr
_refine_ls_matrix_type full
_refine_ls_number_parameters 300
_refine_ls_number_reflns 5643
_refine_ls_number_restraints 1
_refine_ls_restrained_S_all 1.034
_refine_ls_R_factor_all 0.0273
_refine_ls_R_factor_gt 0.0271
_refine_ls_shift/su_max 0.000
_refine_ls_shift/su_mean 0.000
_refine_ls_structure_factor_coef Fsqd
_refine_ls_weighting_details 'w=1/[\s^2^(Fo^2^)+(0.0433P)^2^+0.3540P] where P=(Fo^2^+2Fc^2^)/3'
_refine_ls_weighting_scheme calc
_refine_ls_wR_factor_gt 0.0709
_refine_ls_wR_factor_ref 0.0711
_reflns_Friedel_coverage 0.856
_reflns_Friedel_fraction_full 0.980
_reflns_Friedel_fraction_max 0.935
_reflns_number_gt 5614
_reflns_number_total 5643
_reflns_threshold_expression 'I > 2\s(I)'
_cod_data_source_file c9ob01774g2.cif
_cod_data_source_block 5a_123K
_cod_depositor_comments 'Adding full bibliography for 7157067--7157070.cif.'
_cod_database_code 7157067
_shelx_shelxl_version_number 2018/3
_shelx_space_group_comment
;
The symmetry employed for this shelxl refinement is uniquely defined
by the following loop, which should always be used as a source of
symmetry information in preference to the above space-group names.
They are only intended as comments.
;
_shelx_estimated_absorpt_t_min 0.373
_shelx_estimated_absorpt_t_max 0.452

loop_
_space_group_symop_operation_xyz
'x, y, z'
'-x, y+1/2, -z'

loop_
_atom_site_label
_atom_site_type_symbol
_atom_site_fract_x
_atom_site_fract_y
_atom_site_fract_z
_atom_site_U_iso_or_equiv
_atom_site_adp_type
_atom_site_occupancy
_atom_site_site_symmetry_order
_atom_site_calc_flag
_atom_site_refinement_flags_posn
_atom_site_refinement_flags_adp
C1A C 0.41881(19) 0.38371(15) 0.40046(18) 0.0152(4) Uani 1 1 d . .
C2A C 0.3751(2) 0.28034(16) 0.42858(19) 0.0168(4) Uani 1 1 d . .
C3A C 0.2465(2) 0.26928(18) 0.4312(2) 0.0213(4) Uani 1 1 d . .
H3A H 0.218040 0.199447 0.451745 0.026 Uiso 1 1 calc R U
C4A C 0.1599(2) 0.35956(19) 0.4041(2) 0.0239(4) Uani 1 1 d . .
H4A H 0.072753 0.351695 0.407441 0.029 Uiso 1 1 calc R U
C5A C 0.1995(2) 0.46222(18) 0.3718(2) 0.0229(4) Uani 1 1 d . .
H5A H 0.138828 0.523534 0.350545 0.027 Uiso 1 1 calc R U
C6A C 0.3280(2) 0.47370(17) 0.3711(2) 0.0185(4) Uani 1 1 d . .
H6A H 0.355480 0.543830 0.350431 0.022 Uiso 1 1 calc R U
C7A C 0.5948(2) 0.38324(18) 0.25108(19) 0.0202(4) Uani 1 1 d . .
C8A C 0.5527(3) 0.2626(2) 0.2126(2) 0.0287(5) Uani 1 1 d . .
H8AA H 0.616599 0.212184 0.275158 0.043 Uiso 1 1 calc R U
H8AB H 0.553112 0.248197 0.126832 0.043 Uiso 1 1 calc R U
H8AC H 0.461531 0.250034 0.211328 0.043 Uiso 1 1 calc R U
C9A C 0.7405(2) 0.4033(3) 0.2608(2) 0.0318(5) Uani 1 1 d . .
H9AA H 0.767656 0.479587 0.289914 0.048 Uiso 1 1 calc R U
H9AB H 0.745186 0.392174 0.176067 0.048 Uiso 1 1 calc R U
H9AC H 0.801603 0.350777 0.322548 0.048 Uiso 1 1 calc R U
C10A C 0.4981(3) 0.4637(2) 0.1529(2) 0.0337(5) Uani 1 1 d . .
H10A H 0.406736 0.455006 0.152553 0.051 Uiso 1 1 calc R U
H10B H 0.496876 0.447195 0.066957 0.051 Uiso 1 1 calc R U
H10C H 0.528948 0.540343 0.176452 0.051 Uiso 1 1 calc R U
C11A C 0.85410(19) 0.43200(16) 0.73077(18) 0.0161(4) Uani 1 1 d . .
C12A C 0.76156(19) 0.43636(17) 0.79319(18) 0.0182(4) Uani 1 1 d . .
C13A C 0.7763(2) 0.52172(18) 0.8817(2) 0.0216(4) Uani 1 1 d . .
H13A H 0.713589 0.526116 0.923068 0.026 Uiso 1 1 calc R U
C14A C 0.8788(2) 0.60058(17) 0.91193(18) 0.0207(4) Uani 1 1 d . .
C15A C 0.9702(2) 0.59086(18) 0.85229(19) 0.0197(4) Uani 1 1 d . .
H15A H 1.041240 0.643902 0.872932 0.024 Uiso 1 1 calc R U
C16A C 0.96416(19) 0.50782(17) 0.76366(18) 0.0163(4) Uani 1 1 d . .
C17A C 0.6507(2) 0.35051(19) 0.7783(2) 0.0232(4) Uani 1 1 d . .
H17A H 0.640828 0.302542 0.702419 0.028 Uiso 1 1 calc R U
C18A C 0.6936(3) 0.2761(2) 0.8977(2) 0.0360(6) Uani 1 1 d . .
H18A H 0.775770 0.235157 0.905776 0.054 Uiso 1 1 calc R U
H18B H 0.620852 0.223232 0.889482 0.054 Uiso 1 1 calc R U
H18C H 0.711562 0.322193 0.974500 0.054 Uiso 1 1 calc R U
C19A C 0.5139(2) 0.4058(3) 0.7531(3) 0.0365(6) Uani 1 1 d . .
H19A H 0.517773 0.445653 0.830587 0.055 Uiso 1 1 calc R U
H19B H 0.443189 0.348731 0.731167 0.055 Uiso 1 1 calc R U
H19C H 0.493260 0.458400 0.681451 0.055 Uiso 1 1 calc R U
C20A C 0.8984(2) 0.6940(2) 1.0095(2) 0.0259(5) Uani 1 1 d . .
H20A H 0.993753 0.688423 1.073355 0.031 Uiso 1 1 calc R U
C21A C 0.8076(3) 0.6868(2) 1.0850(3) 0.0372(6) Uani 1 1 d . .
H21A H 0.712909 0.694381 1.026032 0.056 Uiso 1 1 calc R U
H21B H 0.830588 0.746642 1.149006 0.056 Uiso 1 1 calc R U
H21C H 0.820498 0.614646 1.128747 0.056 Uiso 1 1 calc R U
C22A C 0.8847(3) 0.8073(2) 0.9439(2) 0.0320(5) Uani 1 1 d . .
H22A H 0.948966 0.812063 0.900773 0.048 Uiso 1 1 calc R U
H22B H 0.904032 0.866360 1.008570 0.048 Uiso 1 1 calc R U
H22C H 0.792282 0.816054 0.880121 0.048 Uiso 1 1 calc R U
C23A C 1.07994(19) 0.50643(18) 0.7146(2) 0.0195(4) Uani 1 1 d . .
H23A H 1.087252 0.429158 0.684787 0.023 Uiso 1 1 calc R U
C24A C 1.2169(2) 0.5368(2) 0.8203(3) 0.0330(5) Uani 1 1 d . .
H24A H 1.218402 0.616435 0.839515 0.050 Uiso 1 1 calc R U
H24B H 1.289870 0.519543 0.790446 0.050 Uiso 1 1 calc R U
H24C H 1.229740 0.493770 0.898200 0.050 Uiso 1 1 calc R U
C25A C 1.0494(3) 0.5845(2) 0.5995(2) 0.0300(5) Uani 1 1 d . .
H25A H 0.963806 0.562676 0.531200 0.045 Uiso 1 1 calc R U
H25B H 1.122624 0.579769 0.567240 0.045 Uiso 1 1 calc R U
H25C H 1.042357 0.661036 0.626361 0.045 Uiso 1 1 calc R U
N1A N 0.68142(15) 0.31941(15) 0.51465(14) 0.0159(3) Uani 1 1 d . .
H1A H 0.638553 0.256893 0.514731 0.019 Uiso 1 1 calc R U
O1A O 0.63112(15) 0.52930(12) 0.44856(15) 0.0205(3) Uani 1 1 d . .
O2A O 0.46090(14) 0.19143(12) 0.45534(15) 0.0210(3) Uani 1 1 d . .
H2A H 0.425123 0.136895 0.477052 0.031 Uiso 1 1 calc R U
O3A O 0.92344(15) 0.34247(15) 0.55048(16) 0.0300(4) Uani 1 1 d . .
O4A O 0.85266(17) 0.21831(13) 0.68745(16) 0.0279(4) Uani 1 1 d . .
P1A P 0.58683(4) 0.41335(4) 0.40733(4) 0.01350(12) Uani 1 1 d . .
S1A S 0.83854(4) 0.32165(4) 0.61953(4) 0.01665(12) Uani 1 1 d . .

loop_
_atom_site_aniso_label
_atom_site_aniso_U_11
_atom_site_aniso_U_22
_atom_site_aniso_U_33
_atom_site_aniso_U_23
_atom_site_aniso_U_13
_atom_site_aniso_U_12
C1A 0.0163(8) 0.0125(9) 0.0171(8) -0.0012(6) 0.0068(7) -0.0007(7)
C2A 0.0172(9) 0.0119(8) 0.0208(9) -0.0007(7) 0.0068(7) 0.0003(7)
C3A 0.0193(9) 0.0164(9) 0.0289(11) 0.0022(8) 0.0098(8) -0.0027(8)
C4A 0.0181(9) 0.0196(10) 0.0362(12) 0.0013(9) 0.0127(8) 0.0004(8)
C5A 0.0216(10) 0.0163(9) 0.0324(11) 0.0008(8) 0.0122(8) 0.0042(8)
C6A 0.0211(9) 0.0119(8) 0.0234(9) 0.0007(7) 0.0094(7) 0.0014(7)
C7A 0.0219(10) 0.0235(11) 0.0176(9) 0.0012(7) 0.0101(7) 0.0019(8)
C8A 0.0350(12) 0.0297(12) 0.0229(10) -0.0099(9) 0.0126(9) -0.0003(10)
C9A 0.0274(10) 0.0479(15) 0.0260(10) -0.0008(11) 0.0168(8) -0.0014(11)
C10A 0.0398(13) 0.0400(14) 0.0224(11) 0.0104(9) 0.0129(9) 0.0117(11)
C11A 0.0154(8) 0.0153(9) 0.0157(8) -0.0007(7) 0.0037(7) 0.0001(7)
C12A 0.0185(9) 0.0189(9) 0.0165(8) -0.0006(7) 0.0060(7) -0.0022(7)
C13A 0.0228(9) 0.0237(10) 0.0202(9) -0.0032(8) 0.0101(8) -0.0012(8)
C14A 0.0240(9) 0.0194(10) 0.0164(9) -0.0024(8) 0.0053(7) -0.0003(8)
C15A 0.0196(9) 0.0166(9) 0.0205(9) -0.0027(8) 0.0050(7) -0.0031(8)
C16A 0.0160(8) 0.0138(9) 0.0176(8) 0.0008(7) 0.0046(7) -0.0001(7)
C17A 0.0227(10) 0.0277(11) 0.0228(10) -0.0065(8) 0.0126(8) -0.0088(8)
C18A 0.0447(14) 0.0353(13) 0.0302(12) 0.0006(10) 0.0167(11) -0.0154(11)
C19A 0.0217(10) 0.0504(16) 0.0396(12) -0.0129(12) 0.0141(9) -0.0094(11)
C20A 0.0293(11) 0.0250(11) 0.0214(10) -0.0088(9) 0.0073(8) -0.0022(9)
C21A 0.0481(15) 0.0374(14) 0.0306(12) -0.0139(11) 0.0201(11) -0.0061(12)
C22A 0.0417(13) 0.0223(11) 0.0309(11) -0.0096(10) 0.0127(10) -0.0011(10)
C23A 0.0170(9) 0.0159(9) 0.0260(10) -0.0010(8) 0.0087(7) -0.0021(8)
C24A 0.0179(10) 0.0379(14) 0.0410(13) -0.0055(11) 0.0085(9) -0.0070(9)
C25A 0.0363(12) 0.0287(12) 0.0334(12) 0.0075(10) 0.0227(10) 0.0060(10)
N1A 0.0166(7) 0.0132(7) 0.0166(7) -0.0010(6) 0.0049(6) -0.0036(7)
O1A 0.0222(7) 0.0124(7) 0.0308(8) -0.0037(6) 0.0144(6) -0.0029(5)
O2A 0.0177(6) 0.0103(6) 0.0350(8) 0.0043(6) 0.0102(6) 0.0001(5)
O3A 0.0207(7) 0.0424(10) 0.0324(8) -0.0179(7) 0.0162(6) -0.0087(7)
O4A 0.0301(8) 0.0147(7) 0.0280(8) -0.0009(6) -0.0011(6) 0.0047(6)
P1A 0.0151(2) 0.0101(2) 0.0166(2) -0.00075(16) 0.00751(16) -0.00047(16)
S1A 0.0141(2) 0.0152(2) 0.0192(2) -0.00466(17) 0.00470(16) 0.00001(17)

loop_
_atom_type_symbol
_atom_type_description
_atom_type_scat_dispersion_real
_atom_type_scat_dispersion_imag
_atom_type_scat_source
C C 0.0181 0.0091 'International Tables Vol C Tables 4.2.6.8 and 6.1.1.4'
H H 0.0000 0.0000 'International Tables Vol C Tables 4.2.6.8 and 6.1.1.4'
N N 0.0311 0.0180 'International Tables Vol C Tables 4.2.6.8 and 6.1.1.4'
O O 0.0492 0.0322 'International Tables Vol C Tables 4.2.6.8 and 6.1.1.4'
P P 0.2955 0.4335 'International Tables Vol C Tables 4.2.6.8 and 6.1.1.4'
S S 0.3331 0.5567 'International Tables Vol C Tables 4.2.6.8 and 6.1.1.4'

loop_
_geom_angle_atom_site_label_1
_geom_angle_atom_site_label_2
_geom_angle_atom_site_label_3
_geom_angle
C2A C1A C6A 118.31(17)
C2A C1A P1A 125.16(14)
C6A C1A P1A 116.44(15)
O2A C2A C3A 120.41(18)
O2A C2A C1A 119.29(17)
C3A C2A C1A 120.29(18)
C4A C3A C2A 120.2(2)
C4A C3A H3A 119.9
C2A C3A H3A 119.9
C3A C4A C5A 120.49(19)
C3A C4A H4A 119.8
C5A C4A H4A 119.8
C6A C5A C4A 119.29(19)
C6A C5A H5A 120.4
C4A C5A H5A 120.4
C5A C6A C1A 121.35(18)
C5A C6A H6A 119.3
C1A C6A H6A 119.3
C8A C7A C10A 110.45(19)
C8A C7A C9A 110.44(19)
C10A C7A C9A 109.84(19)
C8A C7A P1A 110.05(15)
C10A C7A P1A 107.53(15)
C9A C7A P1A 108.46(15)
C7A C8A H8AA 109.5
C7A C8A H8AB 109.5
H8AA C8A H8AB 109.5
C7A C8A H8AC 109.5
H8AA C8A H8AC 109.5
H8AB C8A H8AC 109.5
C7A C9A H9AA 109.5
C7A C9A H9AB 109.5
H9AA C9A H9AB 109.5
C7A C9A H9AC 109.5
H9AA C9A H9AC 109.5
H9AB C9A H9AC 109.5
C7A C10A H10A 109.5
C7A C10A H10B 109.5
H10A C10A H10B 109.5
C7A C10A H10C 109.5
H10A C10A H10C 109.5
H10B C10A H10C 109.5
C12A C11A C16A 120.85(17)
C12A C11A S1A 118.52(14)
C16A C11A S1A 120.41(14)
C13A C12A C11A 118.01(18)
C13A C12A C17A 116.54(17)
C11A C12A C17A 125.33(17)
C14A C13A C12A 122.73(19)
C14A C13A H13A 118.6
C12A C13A H13A 118.6
C15A C14A C13A 117.39(19)
C15A C14A C20A 118.71(19)
C13A C14A C20A 123.86(19)
C14A C15A C16A 123.85(19)
C14A C15A H15A 118.1
C16A C15A H15A 118.1
C15A C16A C11A 117.01(17)
C15A C16A C23A 116.09(17)
C11A C16A C23A 126.88(17)
C19A C17A C18A 111.2(2)
C19A C17A C12A 111.8(2)
C18A C17A C12A 109.67(18)
C19A C17A H17A 108.0
C18A C17A H17A 108.0
C12A C17A H17A 108.0
C17A C18A H18A 109.5
C17A C18A H18B 109.5
H18A C18A H18B 109.5
C17A C18A H18C 109.5
H18A C18A H18C 109.5
H18B C18A H18C 109.5
C17A C19A H19A 109.5
C17A C19A H19B 109.5
H19A C19A H19B 109.5
C17A C19A H19C 109.5
H19A C19A H19C 109.5
H19B C19A H19C 109.5
C21A C20A C14A 114.7(2)
C21A C20A C22A 110.9(2)
C14A C20A C22A 110.30(18)
C21A C20A H20A 106.8
C14A C20A H20A 106.8
C22A C20A H20A 106.8
C20A C21A H21A 109.5
C20A C21A H21B 109.5
H21A C21A H21B 109.5
C20A C21A H21C 109.5
H21A C21A H21C 109.5
H21B C21A H21C 109.5
C20A C22A H22A 109.5
C20A C22A H22B 109.5
H22A C22A H22B 109.5
C20A C22A H22C 109.5
H22A C22A H22C 109.5
H22B C22A H22C 109.5
C25A C23A C16A 110.80(16)
C25A C23A C24A 109.97(19)
C16A C23A C24A 112.39(17)
C25A C23A H23A 107.8
C16A C23A H23A 107.8
C24A C23A H23A 107.8
C23A C24A H24A 109.5
C23A C24A H24B 109.5
H24A C24A H24B 109.5
C23A C24A H24C 109.5
H24A C24A H24C 109.5
H24B C24A H24C 109.5
C23A C25A H25A 109.5
C23A C25A H25B 109.5
H25A C25A H25B 109.5
C23A C25A H25C 109.5
H25A C25A H25C 109.5
H25B C25A H25C 109.5
S1A N1A P1A 132.44(11)
S1A N1A H1A 113.8
P1A N1A H1A 113.8
C2A O2A H2A 109.5
O1A P1A N1A 111.89(9)
O1A P1A C1A 113.09(8)
N1A P1A C1A 102.45(8)
O1A P1A C7A 111.06(9)
N1A P1A C7A 108.73(9)
C1A P1A C7A 109.21(9)
O3A S1A O4A 118.82(11)
O3A S1A N1A 107.55(9)
O4A S1A N1A 103.83(9)
O3A S1A C11A 109.96(9)
O4A S1A C11A 107.95(9)
N1A S1A C11A 108.16(9)

loop_
_geom_bond_atom_site_label_1
_geom_bond_atom_site_label_2
_geom_bond_distance
C1A C2A 1.405(3)
C1A C6A 1.406(3)
C1A P1A 1.802(2)
C2A O2A 1.365(2)
C2A C3A 1.392(3)
C3A C4A 1.382(3)
C3A H3A 0.9500
C4A C5A 1.396(3)
C4A H4A 0.9500
C5A C6A 1.382(3)
C5A H5A 0.9500
C6A H6A 0.9500
C7A C8A 1.531(3)
C7A C10A 1.533(3)
C7A C9A 1.537(3)
C7A P1A 1.824(2)
C8A H8AA 0.9800
C8A H8AB 0.9800
C8A H8AC 0.9800
C9A H9AA 0.9800
C9A H9AB 0.9800
C9A H9AC 0.9800
C10A H10A 0.9800
C10A H10B 0.9800
C10A H10C 0.9800
C11A C12A 1.413(3)
C11A C16A 1.421(3)
C11A S1A 1.785(2)
C12A C13A 1.395(3)
C12A C17A 1.531(3)
C13A C14A 1.389(3)
C13A H13A 0.9500
C14A C15A 1.382(3)
C14A C20A 1.526(3)
C15A C16A 1.393(3)
C15A H15A 0.9500
C16A C23A 1.533(3)
C17A C19A 1.530(3)
C17A C18A 1.530(3)
C17A H17A 1.0000
C18A H18A 0.9800
C18A H18B 0.9800
C18A H18C 0.9800
C19A H19A 0.9800
C19A H19B 0.9800
C19A H19C 0.9800
C20A C21A 1.513(3)
C20A C22A 1.529(3)
C20A H20A 1.0000
C21A H21A 0.9800
C21A H21B 0.9800
C21A H21C 0.9800
C22A H22A 0.9800
C22A H22B 0.9800
C22A H22C 0.9800
C23A C25A 1.528(3)
C23A C24A 1.537(3)
C23A H23A 1.0000
C24A H24A 0.9800
C24A H24B 0.9800
C24A H24C 0.9800
C25A H25A 0.9800
C25A H25B 0.9800
C25A H25C 0.9800
N1A S1A 1.6435(15)
N1A P1A 1.6797(17)
N1A H1A 0.8800
O1A P1A 1.4877(14)
O2A H2A 0.8400
O3A S1A 1.4209(15)
O4A S1A 1.4350(16)

loop_
_geom_torsion_atom_site_label_1
_geom_torsion_atom_site_label_2
_geom_torsion_atom_site_label_3
_geom_torsion_atom_site_label_4
_geom_torsion
C6A C1A C2A O2A 178.99(17)
P1A C1A C2A O2A -4.6(3)
C6A C1A C2A C3A -2.1(3)
P1A C1A C2A C3A 174.29(16)
O2A C2A C3A C4A 180.0(2)
C1A C2A C3A C4A 1.1(3)
C2A C3A C4A C5A 1.0(3)
C3A C4A C5A C6A -2.0(4)
C4A C5A C6A C1A 0.9(3)
C2A C1A C6A C5A 1.1(3)
P1A C1A C6A C5A -175.61(17)
C16A C11A C12A C13A 4.1(3)
S1A C11A C12A C13A 178.81(15)
C16A C11A C12A C17A -171.80(19)
S1A C11A C12A C17A 2.9(3)
C11A C12A C13A C14A -1.1(3)
C17A C12A C13A C14A 175.22(19)
C12A C13A C14A C15A -1.3(3)
C12A C13A C14A C20A -179.2(2)
C13A C14A C15A C16A 0.6(3)
C20A C14A C15A C16A 178.69(19)
C14A C15A C16A C11A 2.3(3)
C14A C15A C16A C23A -176.18(19)
C12A C11A C16A C15A -4.7(3)
S1A C11A C16A C15A -179.25(14)
C12A C11A C16A C23A 173.59(18)
S1A C11A C16A C23A -1.0(3)
C13A C12A C17A C19A 51.9(3)
C11A C12A C17A C19A -132.1(2)
C13A C12A C17A C18A -72.0(3)
C11A C12A C17A C18A 104.0(2)
C15A C14A C20A C21A -170.6(2)
C13A C14A C20A C21A 7.3(3)
C15A C14A C20A C22A 63.4(3)
C13A C14A C20A C22A -118.7(2)
C15A C16A C23A C25A -86.2(2)
C11A C16A C23A C25A 95.5(2)
C15A C16A C23A C24A 37.2(3)
C11A C16A C23A C24A -141.0(2)
S1A N1A P1A O1A -27.52(16)
S1A N1A P1A C1A -148.96(13)
S1A N1A P1A C7A 95.53(15)
C2A C1A P1A O1A -146.37(16)
C6A C1A P1A O1A 30.07(18)
C2A C1A P1A N1A -25.76(18)
C6A C1A P1A N1A 150.69(15)
C2A C1A P1A C7A 89.41(18)
C6A C1A P1A C7A -94.15(16)
C8A C7A P1A O1A 178.37(14)
C10A C7A P1A O1A -61.28(18)
C9A C7A P1A O1A 57.46(18)
C8A C7A P1A N1A 54.83(16)
C10A C7A P1A N1A 175.18(16)
C9A C7A P1A N1A -66.09(18)
C8A C7A P1A C1A -56.23(16)
C10A C7A P1A C1A 64.12(18)
C9A C7A P1A C1A -177.14(16)
P1A N1A S1A O3A -57.46(16)
P1A N1A S1A O4A 175.77(13)
P1A N1A S1A C11A 61.26(15)
C12A C11A S1A O3A 169.61(15)
C16A C11A S1A O3A -15.70(19)
C12A C11A S1A O4A -59.33(17)
C16A C11A S1A O4A 115.36(17)
C12A C11A S1A N1A 52.43(17)
C16A C11A S1A N1A -132.88(15)
